data_4112891
loop_
_publ_author_name
'Biswaroop Chatterjee'
'Juan C. Noveron'
'Marino J. E. Resendiz'
'Jie Liu'
'Takuya Yamamoto'
'Daniel Parker'
'Martin Cinke'
'Cattien V. Nguyen'
'Atta M. Arif'
'Peter J. Stang'

_publ_section_title
;
 Self-Assembly of Flexible Supramolecular Metallacyclic Ensembles:
 Structures and Adsorption Properties of Their Nanoporous Crystalline
 Frameworks
;
_journal_name_full 'Journal of the American Chemical Society'
_journal_page_first 10645
_journal_page_last 10656
_journal_paper_doi 10.1021/ja0388919
_journal_volume 126
_journal_year 2004
_chemical_formula_sum 'C45 H63 F12 N5 O22 P4 Pt2 S4'
_chemical_formula_weight 1896.30
_chemical_name_systematic
;
 ?
;
_space_group_IT_number 2
_symmetry_cell_setting triclinic
_symmetry_space_group_name_Hall '-P 1'
_symmetry_space_group_name_H-M 'P -1'
_atom_sites_solution_hydrogens geom
_atom_sites_solution_primary direct
_atom_sites_solution_secondary difmap
_audit_creation_method SHELXL-97
_cell_angle_alpha 90.8881(6)
_cell_angle_beta 91.5730(6)
_cell_angle_gamma 99.6842(6)
_cell_formula_units_Z 1
_cell_length_a 8.81510(10)
_cell_length_b 9.03470(10)
_cell_length_c 22.8904(4)
_cell_measurement_reflns_used 5983
_cell_measurement_temperature 150(1)
_cell_measurement_theta_max 27.485
_cell_measurement_theta_min 1.018
_cell_volume 1796.00(4)
_computing_cell_refinement DENZO-SMN
_computing_data_collection 'Nonius COLLECT'
_computing_data_reduction DENZO-SMN
_computing_molecular_graphics 'WinGX, Ortep3'
_computing_structure_refinement 'SHELXL-97 (Sheldrick, 1997)'
_computing_structure_solution SIR97
_diffrn_ambient_temperature 150(1)
_diffrn_measured_fraction_theta_full 0.979
_diffrn_measured_fraction_theta_max 0.979
_diffrn_measurement_device_type 'Nonius KappaCCD Diffractometer'
_diffrn_measurement_method 'Phi plus Omega scan'
_diffrn_radiation_monochromator graphite
_diffrn_radiation_source 'fine-focus sealed tube'
_diffrn_radiation_type MoK\a
_diffrn_radiation_wavelength 0.71073
_diffrn_reflns_av_R_equivalents 0.0283
_diffrn_reflns_av_sigmaI/netI 0.0503
_diffrn_reflns_limit_h_max 10
_diffrn_reflns_limit_h_min -11
_diffrn_reflns_limit_k_max 11
_diffrn_reflns_limit_k_min -10
_diffrn_reflns_limit_l_max 29
_diffrn_reflns_limit_l_min -28
_diffrn_reflns_number 12803
_diffrn_reflns_theta_full 27.47
_diffrn_reflns_theta_max 27.47
_diffrn_reflns_theta_min 2.53
_exptl_absorpt_coefficient_mu 4.196
_exptl_absorpt_correction_T_max 0.7301
_exptl_absorpt_correction_T_min 0.4202
_exptl_absorpt_correction_type multi-scan
_exptl_absorpt_process_details 'DENZO-SMN (Otwinowski & Minor, 1997)'
_exptl_crystal_colour colorless
_exptl_crystal_density_diffrn 1.753
_exptl_crystal_description prism
_exptl_crystal_F_000 932
_exptl_crystal_size_max 0.25
_exptl_crystal_size_mid 0.20
_exptl_crystal_size_min 0.08
_refine_diff_density_max 4.205
_refine_diff_density_min -1.834
_refine_diff_density_rms 0.191
_refine_ls_extinction_coef 0.0045(4)
_refine_ls_extinction_expression Fc^*^=kFc[1+0.001xFc^2^\l^3^/sin(2\q)]^-1/4^
_refine_ls_extinction_method SHELXL
_refine_ls_goodness_of_fit_ref 1.187
_refine_ls_hydrogen_treatment mixed
_refine_ls_matrix_type full
_refine_ls_number_parameters 429
_refine_ls_number_reflns 8054
_refine_ls_number_restraints 3
_refine_ls_restrained_S_all 1.187
_refine_ls_R_factor_all 0.0550
_refine_ls_R_factor_gt 0.0510
_refine_ls_shift/su_max 0.001
_refine_ls_shift/su_mean 0.000
_refine_ls_structure_factor_coef Fsqd
_refine_ls_weighting_details 'calc w=1/[\s^2^(Fo^2^)+(0.0108P)^2^+20.6591P] where P=(Fo^2^+2Fc^2^)/3'
_refine_ls_weighting_scheme calc
_refine_ls_wR_factor_gt 0.1217
_refine_ls_wR_factor_ref 0.1233
_reflns_number_gt 7558
_reflns_number_total 8054
_reflns_threshold_expression >2sigma(I)
_cod_data_source_file ja0388919si20040709_024047_4.cif
_cod_data_source_block complex7
_cod_database_code 4112891

loop_
_symmetry_equiv_pos_as_xyz
'x, y, z'
'-x, -y, -z'

loop_
_atom_site_label
_atom_site_type_symbol
_atom_site_fract_x
_atom_site_fract_y
_atom_site_fract_z
_atom_site_U_iso_or_equiv
_atom_site_adp_type
_atom_site_occupancy
_atom_site_symmetry_multiplicity
_atom_site_calc_flag
_atom_site_refinement_flags
Pt1 Pt -0.11348(3) 0.96199(3) 0.305848(11) 0.01946(11) Uani 1 1 d .
S1 S 0.5879(2) 0.5943(2) 0.20540(10) 0.0367(4) Uani 1 1 d .
S2 S 0.1858(2) 0.2553(2) 0.40842(8) 0.0259(4) Uani 1 1 d .
P1 P -0.2977(2) 1.0330(2) 0.36132(8) 0.0233(4) Uani 1 1 d .
P2 P -0.0669(2) 0.77204(19) 0.36337(8) 0.0236(4) Uani 1 1 d .
F1 F 0.3165(9) 0.4793(13) 0.1656(5) 0.116(4) Uani 1 1 d .
F2 F 0.4454(14) 0.3214(9) 0.2027(7) 0.147(5) Uani 1 1 d .
F3 F 0.3432(12) 0.4584(17) 0.2559(5) 0.145(5) Uani 1 1 d .
F4 F 0.3614(10) 0.5055(9) 0.3798(4) 0.093(3) Uani 1 1 d .
F5 F 0.2612(8) 0.5151(7) 0.4636(3) 0.0643(18) Uani 1 1 d .
F6 F 0.4485(7) 0.3966(9) 0.4519(4) 0.079(2) Uani 1 1 d .
O1 O 0.4773(7) 0.9242(8) 0.1038(3) 0.0501(17) Uani 1 1 d .
O2 O 0.2936(6) 0.7291(6) 0.0779(2) 0.0301(11) Uani 1 1 d .
O3 O 0.2648(6) 0.6646(6) -0.0543(2) 0.0273(11) Uani 1 1 d .
O4 O 0.0597(7) 0.4966(6) -0.0844(3) 0.0369(13) Uani 1 1 d .
O5 O 0.5332(14) 0.7329(9) 0.2156(5) 0.088(3) Uani 1 1 d .
O6 O 0.6408(10) 0.5768(11) 0.1487(4) 0.069(2) Uani 1 1 d .
O7 O 0.6841(9) 0.5522(12) 0.2504(4) 0.078(3) Uani 1 1 d .
O8 O 0.0604(8) 0.3089(7) 0.3800(3) 0.0498(17) Uani 1 1 d .
O9 O 0.2717(8) 0.1716(8) 0.3712(3) 0.0513(17) Uani 1 1 d .
O10 O 0.1518(9) 0.1908(7) 0.4638(3) 0.0492(17) Uani 1 1 d .
N1 N 0.0512(7) 0.9166(6) 0.2460(2) 0.0221(11) Uani 1 1 d .
N2 N 0.1455(7) 0.8789(6) -0.2424(3) 0.0213(11) Uani 1 1 d .
C1 C 0.1933(8) 0.9941(8) 0.2462(3) 0.0250(14) Uani 1 1 d .
H1 H 0.2269 1.0638 0.2773 0.030 Uiso 1 1 calc R
C2 C 0.2936(8) 0.9760(8) 0.2023(3) 0.0276(15) Uani 1 1 d .
H2 H 0.3947 1.0326 0.2031 0.033 Uiso 1 1 calc R
C3 C 0.2444(8) 0.8746(8) 0.1573(3) 0.0242(14) Uani 1 1 d .
C4 C 0.0957(8) 0.7941(8) 0.1567(3) 0.0267(15) Uani 1 1 d .
H4 H 0.0598 0.7240 0.1260 0.032 Uiso 1 1 calc R
C5 C 0.0014(8) 0.8179(8) 0.2016(3) 0.0286(15) Uani 1 1 d .
H5 H -0.1009 0.7641 0.2014 0.034 Uiso 1 1 calc R
C6 C 0.3540(8) 0.8488(8) 0.1103(3) 0.0262(14) Uani 1 1 d .
C7 C 0.3939(9) 0.6675(10) 0.0384(3) 0.0312(16) Uani 1 1 d .
H7A H 0.4596 0.6071 0.0602 0.037 Uiso 1 1 calc R
H7B H 0.4612 0.7493 0.0187 0.037 Uiso 1 1 calc R
C8 C 0.2918(9) 0.5711(8) -0.0054(3) 0.0278(15) Uani 1 1 d .
H8A H 0.3420 0.4869 -0.0188 0.033 Uiso 1 1 calc R
H8B H 0.1931 0.5288 0.0123 0.033 Uiso 1 1 calc R
C9 C 0.1514(8) 0.6079(8) -0.0917(3) 0.0248(14) Uani 1 1 d .
C10 C 0.1514(8) 0.7045(7) -0.1447(3) 0.0213(13) Uani 1 1 d .
C11 C 0.2516(8) 0.8400(8) -0.1484(3) 0.0274(15) Uani 1 1 d .
H11 H 0.3240 0.8738 -0.1175 0.033 Uiso 1 1 calc R
C12 C 0.2439(8) 0.9236(8) -0.1973(3) 0.0253(14) Uani 1 1 d .
H12 H 0.3110 1.0173 -0.1995 0.030 Uiso 1 1 calc R
C13 C 0.0486(8) 0.7459(8) -0.2399(3) 0.0251(14) Uani 1 1 d .
H13 H -0.0208 0.7137 -0.2719 0.030 Uiso 1 1 calc R
C14 C 0.0493(8) 0.6563(8) -0.1915(3) 0.0246(14) Uani 1 1 d .
H14 H -0.0188 0.5631 -0.1901 0.030 Uiso 1 1 calc R
C15 C -0.3362(10) 1.2174(9) 0.3414(4) 0.0368(18) Uani 1 1 d .
H15A H -0.4076 1.2500 0.3690 0.055 Uiso 1 1 calc R
H15B H -0.3821 1.2123 0.3018 0.055 Uiso 1 1 calc R
H15C H -0.2396 1.2893 0.3427 0.055 Uiso 1 1 calc R
C16 C -0.2578(10) 1.0557(10) 0.4391(3) 0.0348(17) Uani 1 1 d .
H16A H -0.3438 1.0917 0.4577 0.052 Uiso 1 1 calc R
H16B H -0.1633 1.1288 0.4462 0.052 Uiso 1 1 calc R
H16C H -0.2445 0.9589 0.4554 0.052 Uiso 1 1 calc R
C17 C -0.4820(10) 0.9112(10) 0.3523(4) 0.0403(19) Uani 1 1 d .
H17A H -0.4769 0.8151 0.3709 0.060 Uiso 1 1 calc R
H17B H -0.5076 0.8938 0.3106 0.060 Uiso 1 1 calc R
H17C H -0.5614 0.9586 0.3706 0.060 Uiso 1 1 calc R
C18 C 0.0221(11) 0.6364(9) 0.3232(4) 0.0392(19) Uani 1 1 d .
H18A H 0.0403 0.5557 0.3492 0.059 Uiso 1 1 calc R
H18B H 0.1204 0.6862 0.3082 0.059 Uiso 1 1 calc R
H18C H -0.0462 0.5941 0.2904 0.059 Uiso 1 1 calc R
C19 C -0.2304(10) 0.6560(9) 0.3942(4) 0.0374(18) Uani 1 1 d .
H19A H -0.1973 0.5691 0.4127 0.056 Uiso 1 1 calc R
H19B H -0.3076 0.6214 0.3632 0.056 Uiso 1 1 calc R
H19C H -0.2752 0.7145 0.4236 0.056 Uiso 1 1 calc R
C20 C 0.0675(10) 0.8311(9) 0.4231(4) 0.0343(17) Uani 1 1 d .
H20A H 0.0271 0.9037 0.4481 0.052 Uiso 1 1 calc R
H20B H 0.1663 0.8782 0.4078 0.052 Uiso 1 1 calc R
H20C H 0.0821 0.7437 0.4461 0.052 Uiso 1 1 calc R
C21 C 0.4138(13) 0.4574(14) 0.2085(6) 0.064(3) Uani 1 1 d .
C22 C 0.3201(11) 0.4263(11) 0.4273(4) 0.045(2) Uani 1 1 d .
O11 O 0.247(4) 0.220(3) 0.0594(14) 0.138(10) Uiso 0.50 1 d PD
O12 O 0.050(3) 0.051(3) 0.0269(12) 0.108(7) Uiso 0.50 1 d PD
N3 N 0.176(3) 0.143(3) 0.0171(13) 0.103(9) Uiso 0.50 1 d PD
C23 C 0.190(5) 0.142(5) -0.0463(14) 0.130(15) Uiso 0.50 1 d PD
H23A H 0.1104 0.0644 -0.0640 0.195 Uiso 0.50 1 calc PR
H23B H 0.2921 0.1205 -0.0561 0.195 Uiso 0.50 1 calc PR
H23C H 0.1780 0.2403 -0.0613 0.195 Uiso 0.50 1 calc PR

loop_
_atom_site_aniso_label
_atom_site_aniso_U_11
_atom_site_aniso_U_22
_atom_site_aniso_U_33
_atom_site_aniso_U_23
_atom_site_aniso_U_13
_atom_site_aniso_U_12
Pt1 0.02289(15) 0.01952(15) 0.01617(14) 0.00011(8) -0.00038(9) 0.00432(9)
S1 0.0302(10) 0.0373(10) 0.0385(11) 0.0023(8) -0.0029(8) -0.0055(8)
S2 0.0312(9) 0.0261(8) 0.0191(8) -0.0003(6) -0.0027(7) 0.0019(7)
P1 0.0247(9) 0.0267(9) 0.0195(8) 0.0007(7) 0.0021(7) 0.0067(7)
P2 0.0295(9) 0.0203(8) 0.0207(8) 0.0008(6) -0.0045(7) 0.0046(7)
F1 0.049(4) 0.157(9) 0.124(8) 0.063(7) -0.039(5) -0.032(5)
F2 0.157(10) 0.037(4) 0.229(15) 0.025(6) -0.065(10) -0.027(5)
F3 0.088(7) 0.229(14) 0.105(8) 0.079(9) 0.038(6) -0.022(8)
F4 0.106(6) 0.077(5) 0.071(5) 0.004(4) 0.011(4) -0.056(4)
F5 0.067(4) 0.043(3) 0.084(5) -0.031(3) -0.008(3) 0.017(3)
F6 0.044(3) 0.092(5) 0.100(6) -0.052(4) -0.032(4) 0.016(3)
O1 0.037(3) 0.050(4) 0.056(4) -0.017(3) 0.016(3) -0.015(3)
O2 0.024(2) 0.039(3) 0.026(3) -0.012(2) 0.003(2) 0.002(2)
O3 0.035(3) 0.027(2) 0.017(2) 0.0017(19) -0.005(2) -0.003(2)
O4 0.045(3) 0.031(3) 0.029(3) 0.006(2) -0.002(2) -0.010(2)
O5 0.132(9) 0.038(4) 0.096(8) -0.007(4) 0.009(7) 0.018(5)
O6 0.061(5) 0.107(7) 0.044(4) 0.010(4) 0.016(4) 0.029(5)
O7 0.050(4) 0.113(7) 0.062(5) 0.015(5) -0.030(4) -0.004(5)
O8 0.045(4) 0.040(3) 0.062(5) 0.010(3) -0.020(3) 0.003(3)
O9 0.048(4) 0.055(4) 0.048(4) -0.027(3) 0.007(3) 0.002(3)
O10 0.086(5) 0.039(3) 0.022(3) 0.008(2) 0.004(3) 0.007(3)
N1 0.026(3) 0.024(3) 0.017(3) -0.004(2) 0.000(2) 0.007(2)
N2 0.023(3) 0.019(3) 0.022(3) 0.002(2) -0.002(2) 0.003(2)
C1 0.025(3) 0.027(3) 0.022(3) -0.008(3) -0.004(3) 0.002(3)
C2 0.020(3) 0.029(4) 0.031(4) -0.005(3) 0.000(3) -0.002(3)
C3 0.026(3) 0.023(3) 0.022(3) -0.002(3) -0.002(3) 0.002(3)
C4 0.028(4) 0.026(3) 0.023(3) -0.010(3) 0.003(3) -0.005(3)
C5 0.024(3) 0.030(4) 0.030(4) -0.008(3) 0.004(3) -0.002(3)
C6 0.025(3) 0.028(3) 0.025(4) -0.002(3) 0.000(3) 0.000(3)
C7 0.027(4) 0.049(5) 0.020(3) -0.002(3) 0.005(3) 0.012(3)
C8 0.038(4) 0.031(4) 0.016(3) 0.002(3) 0.002(3) 0.010(3)
C9 0.029(4) 0.026(3) 0.018(3) -0.002(3) 0.001(3) 0.003(3)
C10 0.026(3) 0.024(3) 0.013(3) -0.005(2) -0.001(2) 0.000(3)
C11 0.026(3) 0.027(3) 0.026(4) -0.001(3) -0.005(3) -0.003(3)
C12 0.026(3) 0.025(3) 0.022(3) 0.005(3) -0.002(3) -0.002(3)
C13 0.029(4) 0.024(3) 0.021(3) -0.001(3) -0.003(3) 0.001(3)
C14 0.028(3) 0.022(3) 0.022(3) -0.001(3) -0.003(3) -0.001(3)
C15 0.040(4) 0.032(4) 0.043(5) 0.006(3) 0.012(4) 0.018(3)
C16 0.037(4) 0.044(4) 0.025(4) -0.009(3) -0.001(3) 0.010(4)
C17 0.029(4) 0.048(5) 0.044(5) 0.000(4) 0.001(4) 0.005(4)
C18 0.058(5) 0.030(4) 0.034(4) 0.001(3) -0.004(4) 0.022(4)
C19 0.044(5) 0.030(4) 0.036(4) 0.008(3) -0.001(4) 0.001(3)
C20 0.041(4) 0.031(4) 0.030(4) -0.001(3) -0.014(3) 0.007(3)
C21 0.049(6) 0.065(7) 0.070(8) 0.031(6) -0.013(5) -0.016(5)
C22 0.038(5) 0.051(5) 0.045(5) -0.011(4) -0.005(4) 0.003(4)

loop_
_atom_type_symbol
_atom_type_description
_atom_type_scat_dispersion_real
_atom_type_scat_dispersion_imag
_atom_type_scat_source
C C 0.0033 0.0016 'International Tables Vol C Tables 4.2.6.8 and 6.1.1.4'
H H 0.0000 0.0000 'International Tables Vol C Tables 4.2.6.8 and 6.1.1.4'
N N 0.0061 0.0033 'International Tables Vol C Tables 4.2.6.8 and 6.1.1.4'
O O 0.0106 0.0060 'International Tables Vol C Tables 4.2.6.8 and 6.1.1.4'
F F 0.0171 0.0103 'International Tables Vol C Tables 4.2.6.8 and 6.1.1.4'
P P 0.1023 0.0942 'International Tables Vol C Tables 4.2.6.8 and 6.1.1.4'
S S 0.1246 0.1234 'International Tables Vol C Tables 4.2.6.8 and 6.1.1.4'
Pt Pt -1.7033 8.3905 'International Tables Vol C Tables 4.2.6.8 and 6.1.1.4'

loop_
_geom_angle_atom_site_label_1
_geom_angle_atom_site_label_2
_geom_angle_atom_site_label_3
_geom_angle
_geom_angle_site_symmetry_1
_geom_angle_site_symmetry_3
N2 Pt1 N1 81.1(2) 2_575 .
N2 Pt1 P1 91.31(16) 2_575 .
N1 Pt1 P1 172.41(16) . .
N2 Pt1 P2 171.72(16) 2_575 .
N1 Pt1 P2 91.44(16) . .
P1 Pt1 P2 96.11(7) . .
O6 S1 O7 114.3(6) . .
O6 S1 O5 114.4(6) . .
O7 S1 O5 115.2(7) . .
O6 S1 C21 104.5(6) . .
O7 S1 C21 104.0(5) . .
O5 S1 C21 102.4(6) . .
O10 S2 O8 114.5(5) . .
O10 S2 O9 114.7(4) . .
O8 S2 O9 114.9(5) . .
O10 S2 C22 102.9(5) . .
O8 S2 C22 103.5(4) . .
O9 S2 C22 104.2(4) . .
C16 P1 C17 106.5(4) . .
C16 P1 C15 102.3(4) . .
C17 P1 C15 104.5(4) . .
C16 P1 Pt1 117.5(3) . .
C17 P1 Pt1 113.3(3) . .
C15 P1 Pt1 111.4(3) . .
C20 P2 C19 106.4(4) . .
C20 P2 C18 103.7(4) . .
C19 P2 C18 102.5(4) . .
C20 P2 Pt1 113.8(3) . .
C19 P2 Pt1 117.4(3) . .
C18 P2 Pt1 111.5(3) . .
C6 O2 C7 117.8(6) . .
C9 O3 C8 116.3(6) . .
C1 N1 C5 119.7(6) . .
C1 N1 Pt1 122.5(5) . .
C5 N1 Pt1 117.2(5) . .
C12 N2 C13 119.4(6) . .
C12 N2 Pt1 118.0(4) . 2_575
C13 N2 Pt1 121.3(5) . 2_575
N1 C1 C2 121.7(6) . .
N1 C1 H1 119.1 . .
C2 C1 H1 119.1 . .
C3 C2 C1 118.9(7) . .
C3 C2 H2 120.5 . .
C1 C2 H2 120.5 . .
C2 C3 C4 119.6(7) . .
C2 C3 C6 119.7(6) . .
C4 C3 C6 120.6(6) . .
C5 C4 C3 118.5(7) . .
C5 C4 H4 120.7 . .
C3 C4 H4 120.7 . .
N1 C5 C4 121.5(7) . .
N1 C5 H5 119.3 . .
C4 C5 H5 119.3 . .
O1 C6 O2 125.5(7) . .
O1 C6 C3 124.8(7) . .
O2 C6 C3 109.7(6) . .
O2 C7 C8 106.7(6) . .
O2 C7 H7A 110.4 . .
C8 C7 H7A 110.4 . .
O2 C7 H7B 110.4 . .
C8 C7 H7B 110.4 . .
H7A C7 H7B 108.6 . .
O3 C8 C7 107.7(6) . .
O3 C8 H8A 110.2 . .
C7 C8 H8A 110.2 . .
O3 C8 H8B 110.2 . .
C7 C8 H8B 110.2 . .
H8A C8 H8B 108.5 . .
O4 C9 O3 125.1(7) . .
O4 C9 C10 124.2(7) . .
O3 C9 C10 110.7(6) . .
C11 C10 C14 119.2(6) . .
C11 C10 C9 121.6(6) . .
C14 C10 C9 119.2(6) . .
C12 C11 C10 118.6(7) . .
C12 C11 H11 120.7 . .
C10 C11 H11 120.7 . .
N2 C12 C11 122.7(6) . .
N2 C12 H12 118.6 . .
C11 C12 H12 118.6 . .
N2 C13 C14 120.9(7) . .
N2 C13 H13 119.5 . .
C14 C13 H13 119.5 . .
C13 C14 C10 119.1(6) . .
C13 C14 H14 120.4 . .
C10 C14 H14 120.4 . .
P1 C15 H15A 109.5 . .
P1 C15 H15B 109.5 . .
H15A C15 H15B 109.5 . .
P1 C15 H15C 109.5 . .
H15A C15 H15C 109.5 . .
H15B C15 H15C 109.5 . .
P1 C16 H16A 109.5 . .
P1 C16 H16B 109.5 . .
H16A C16 H16B 109.5 . .
P1 C16 H16C 109.5 . .
H16A C16 H16C 109.5 . .
H16B C16 H16C 109.5 . .
P1 C17 H17A 109.5 . .
P1 C17 H17B 109.5 . .
H17A C17 H17B 109.5 . .
P1 C17 H17C 109.5 . .
H17A C17 H17C 109.5 . .
H17B C17 H17C 109.5 . .
P2 C18 H18A 109.5 . .
P2 C18 H18B 109.5 . .
H18A C18 H18B 109.5 . .
P2 C18 H18C 109.5 . .
H18A C18 H18C 109.5 . .
H18B C18 H18C 109.5 . .
P2 C19 H19A 109.5 . .
P2 C19 H19B 109.5 . .
H19A C19 H19B 109.5 . .
P2 C19 H19C 109.5 . .
H19A C19 H19C 109.5 . .
H19B C19 H19C 109.5 . .
P2 C20 H20A 109.5 . .
P2 C20 H20B 109.5 . .
H20A C20 H20B 109.5 . .
P2 C20 H20C 109.5 . .
H20A C20 H20C 109.5 . .
H20B C20 H20C 109.5 . .
F3 C21 F2 105.7(12) . .
F3 C21 F1 107.4(12) . .
F2 C21 F1 108.5(13) . .
F3 C21 S1 114.9(11) . .
F2 C21 S1 110.2(9) . .
F1 C21 S1 109.9(8) . .
F6 C22 F5 107.7(8) . .
F6 C22 F4 106.4(9) . .
F5 C22 F4 107.3(9) . .
F6 C22 S2 111.6(7) . .
F5 C22 S2 112.3(7) . .
F4 C22 S2 111.3(7) . .
N3 O12 O12 121(3) . 2
O11 N3 O12 119(3) . .
O11 N3 C23 135(3) . .
O12 N3 C23 106(3) . .
N3 C23 H23A 109.5 . .
N3 C23 H23B 109.5 . .
H23A C23 H23B 109.5 . .
N3 C23 H23C 109.5 . .
H23A C23 H23C 109.5 . .
H23B C23 H23C 109.5 . .

loop_
_geom_bond_atom_site_label_1
_geom_bond_atom_site_label_2
_geom_bond_distance
_geom_bond_site_symmetry_2
Pt1 N2 2.105(6) 2_575
Pt1 N1 2.108(6) .
Pt1 P1 2.2583(18) .
Pt1 P2 2.2638(17) .
S1 O6 1.407(8) .
S1 O7 1.414(8) .
S1 O5 1.434(8) .
S1 C21 1.806(11) .
S2 O10 1.421(6) .
S2 O8 1.425(6) .
S2 O9 1.441(6) .
S2 C22 1.820(10) .
P1 C16 1.806(8) .
P1 C17 1.808(9) .
P1 C15 1.817(8) .
P2 C20 1.799(8) .
P2 C19 1.802(9) .
P2 C18 1.814(8) .
F1 C21 1.325(14) .
F2 C21 1.310(16) .
F3 C21 1.265(17) .
F4 C22 1.335(13) .
F5 C22 1.322(11) .
F6 C22 1.321(11) .
O1 C6 1.196(9) .
O2 C6 1.328(9) .
O2 C7 1.449(8) .
O3 C9 1.327(9) .
O3 C8 1.452(8) .
O4 C9 1.197(9) .
N1 C1 1.328(9) .
N1 C5 1.356(9) .
N2 C12 1.342(9) .
N2 C13 1.355(9) .
N2 Pt1 2.105(6) 2_575
C1 C2 1.382(10) .
C1 H1 0.9500 .
C2 C3 1.378(10) .
C2 H2 0.9500 .
C3 C4 1.388(10) .
C3 C6 1.508(10) .
C4 C5 1.376(10) .
C4 H4 0.9500 .
C5 H5 0.9500 .
C7 C8 1.494(11) .
C7 H7A 0.9900 .
C7 H7B 0.9900 .
C8 H8A 0.9900 .
C8 H8B 0.9900 .
C9 C10 1.505(9) .
C10 C11 1.388(10) .
C10 C14 1.395(9) .
C11 C12 1.368(10) .
C11 H11 0.9500 .
C12 H12 0.9500 .
C13 C14 1.384(10) .
C13 H13 0.9500 .
C14 H14 0.9500 .
C15 H15A 0.9800 .
C15 H15B 0.9800 .
C15 H15C 0.9800 .
C16 H16A 0.9800 .
C16 H16B 0.9800 .
C16 H16C 0.9800 .
C17 H17A 0.9800 .
C17 H17B 0.9800 .
C17 H17C 0.9800 .
C18 H18A 0.9800 .
C18 H18B 0.9800 .
C18 H18C 0.9800 .
C19 H19A 0.9800 .
C19 H19B 0.9800 .
C19 H19C 0.9800 .
C20 H20A 0.9800 .
C20 H20B 0.9800 .
C20 H20C 0.9800 .
O11 N3 1.270(18) .
O12 N3 1.298(18) .
O12 O12 1.67(5) 2
N3 C23 1.460(19) .
C23 H23A 0.9800 .
C23 H23B 0.9800 .
C23 H23C 0.9800 .
